data_1530499
loop_
_publ_author_name
'Nozik, Yu.Z.'
'Fykin, L.E.'
'Bukin, V.I.'
'Laptash, N.M.'

_publ_section_title
;
 Crystal structure of mercury hydroxyfluoride Hg (O H)F determined by
 neutron diffraction
;
_journal_name_full
;
Koordinatsionnaya Khimiya (= Coordination Chemistry (USSR))
;
_journal_page_first 276
_journal_page_last 278
_journal_volume 5
_journal_year 1979
_chemical_formula_sum 'F H Hg O'
_chemical_name_systematic 'Hg (O H) F'
_space_group_IT_number 19
_symmetry_space_group_name_Hall 'P 2ac 2ab'
_symmetry_space_group_name_H-M 'P 21 21 21'
_cell_angle_alpha 90
_cell_angle_beta 90
_cell_angle_gamma 90
_cell_formula_units_Z 4
_cell_length_a 4.963
_cell_length_b 5.92
_cell_length_c 6.857
_cell_volume 201.465
_citation_journal_id_ASTM KOKHDC
_cod_data_source_file Nozik_KOKHDC_1979_537.cif
_cod_data_source_block H1F1Hg1O1
_cod_original_cell_volume 201.4652
_cod_original_formula_sum 'H1 F1 Hg1 O1'
_cod_database_code 1530499

loop_
_symmetry_equiv_pos_as_xyz
x,y,z
-x+1/2,-y,z+1/2
x+1/2,-y+1/2,-z
-x,y+1/2,-z+1/2

loop_
_atom_site_label
_atom_site_type_symbol
_atom_site_fract_x
_atom_site_fract_y
_atom_site_fract_z
_atom_site_occupancy
_atom_site_U_iso_or_equiv
O1 O-2 0.5348 0.0965 0.1222 1 0.0
F1 F-1 0.4099 0.1076 0.6233 1 0.0
H1 H+1 0.3565 0.0076 0.1305 1 0.0
Hg1 Hg+2 0.2459 0.5066 0.6159 1 0.0
